data_4086992
loop_
_publ_author_name
'Goutierre, Anne-Sophie'
'Trinh, Huu Vinh'
'Larini, Paolo'
'Jazzar, Rodolphe'
'Baudoin, Olivier'

_publ_section_title
;
 Comparative Structural Analysis of Biarylphosphine Ligands in
 Arylpalladium Bromide and Malonate Complexes
;
_journal_issue 1
_journal_name_full Organometallics
_journal_page_first 129
_journal_paper_doi 10.1021/acs.organomet.6b00535
_journal_volume 36
_journal_year 2017
_chemical_formula_moiety 'C62 H74 Br2 F12 N6 P2 Pd2, 2(C H Cl3)'
_chemical_formula_sum 'C64 H76 Br2 Cl6 F12 N6 P2 Pd2'
_chemical_formula_weight 1804.55
_space_group_IT_number 14
_symmetry_cell_setting monoclinic
_symmetry_space_group_name_Hall '-P 2yn'
_symmetry_space_group_name_H-M 'P 1 21/n 1'
_atom_sites_solution_hydrogens difmap
_atom_sites_solution_primary direct
_cell_angle_alpha 90
_cell_angle_beta 105.223(3)
_cell_angle_gamma 90
_cell_formula_units_Z 2
_cell_length_a 10.1885(3)
_cell_length_b 23.9972(7)
_cell_length_c 15.4185(5)
_cell_measurement_reflns_used 11551
_cell_measurement_temperature 150
_cell_measurement_theta_max 29.5350
_cell_measurement_theta_min 3.6390
_cell_volume 3637.5(2)
_computing_cell_refinement
;
CrysAlisPro, Agilent Technologies,
Version 1.171.36.28 (release 01-02-2013 CrysAlis171 .NET)
(compiled Feb  1 2013,16:14:44)
;
_computing_data_collection
;
CrysAlisPro, Agilent Technologies,
Version 1.171.36.28 (release 01-02-2013 CrysAlis171 .NET)
(compiled Feb  1 2013,16:14:44)
;
_computing_data_reduction
;
CrysAlisPro, Agilent Technologies,
Version 1.171.36.28 (release 01-02-2013 CrysAlis171 .NET)
(compiled Feb  1 2013,16:14:44)
;
_computing_molecular_graphics 'CAMERON (Watkin et al., 1996)'
_computing_publication_material 'CRYSTALS (Betteridge et al., 2003)'
_computing_structure_refinement 'CRYSTALS (Betteridge et al., 2003)'
_computing_structure_solution 'SIR97 (Altomare et al., 1999)'
_diffrn_ambient_temperature 150
_diffrn_detector_area_resol_mean 10.4678
_diffrn_measured_fraction_theta_full 0.998
_diffrn_measured_fraction_theta_max 0.882
_diffrn_measurement_device_type 'Xcalibur, Atlas, Gemini ultra'
_diffrn_measurement_method \w
_diffrn_radiation_monochromator graphite
_diffrn_radiation_source 'Enhance (Mo) X-ray Source'
_diffrn_radiation_type 'Mo K\a'
_diffrn_radiation_wavelength 0.7107
_diffrn_reflns_av_R_equivalents 0.035
_diffrn_reflns_limit_h_max 14
_diffrn_reflns_limit_h_min -12
_diffrn_reflns_limit_k_max 31
_diffrn_reflns_limit_k_min -33
_diffrn_reflns_limit_l_max 21
_diffrn_reflns_limit_l_min -20
_diffrn_reflns_number 33396
_diffrn_reflns_theta_full 26.667
_diffrn_reflns_theta_max 29.733
_diffrn_reflns_theta_min 2.867
_diffrn_standards_number 0
_exptl_absorpt_coefficient_mu 1.931
_exptl_absorpt_correction_T_max 0.796
_exptl_absorpt_correction_T_min 0.622
_exptl_absorpt_correction_type analytical
_exptl_absorpt_process_details
;
CrysAlisPro, Agilent Technologies,
Version 1.171.36.28 (release 01-02-2013 CrysAlis171 .NET)
(compiled Feb  1 2013,16:14:44)
Analytical numeric absorption correction using a multifaceted crystal
            model based on expressions derived by R.C. Clark & J.S. Reid.
(Clark, R. C. & Reid, J. S. (1995). Acta Cryst. A51, 887-897)
;
_exptl_crystal_colour colorless
_exptl_crystal_density_diffrn 1.648
_exptl_crystal_density_method 'not measured'
_exptl_crystal_description block
_exptl_crystal_F_000 1808
_exptl_crystal_size_max 0.401
_exptl_crystal_size_mid 0.168
_exptl_crystal_size_min 0.127
_platon_squeeze_details
;
;
_refine_diff_density_max 1.05
_refine_diff_density_min -0.85
_refine_ls_extinction_method None
_refine_ls_goodness_of_fit_ref 0.9340
_refine_ls_hydrogen_treatment constr
_refine_ls_matrix_type full
_refine_ls_number_parameters 451
_refine_ls_number_reflns 9115
_refine_ls_number_restraints 30
_refine_ls_R_factor_all 0.0536
_refine_ls_R_factor_gt 0.0376
_refine_ls_shift/su_max 0.0009491
_refine_ls_shift/su_mean 0.0000471
_refine_ls_structure_factor_coef Fsqd
_refine_ls_weighting_details
;
 Method, part 1, Chebychev polynomial, (Watkin, 1994, Prince, 1982) 
 [weight] = 1.0/[A~0~*T~0~(x)+A~1~*T~1~(x) ... +A~n-1~]*T~n-1~(x)] 
 where A~i~ are the Chebychev coefficients listed below and x= Fcalc/Fmax 
 Method = Robust Weighting (Prince, 1982) 
 W = [weight] * [1-(deltaF/6*sigmaF)^2^]^2^ 
 A~i~ are: 
 226. 316. 182. 65.9 13.1 
;
_refine_ls_weighting_scheme calc
_refine_ls_wR_factor_all 0.0756
_refine_ls_wR_factor_gt 0.0669
_refine_ls_wR_factor_ref 0.0756
_reflns_limit_h_max 13
_reflns_limit_h_min -14
_reflns_limit_k_max 33
_reflns_limit_k_min 0
_reflns_limit_l_max 21
_reflns_limit_l_min 0
_reflns_number_gt 7427
_reflns_number_total 9132
_reflns_threshold_expression I>2.0\s(I)
_oxford_diffrn_Wilson_B_factor 0.00
_oxford_diffrn_Wilson_scale 0.00
_oxford_refine_ls_r_factor_ref 0.0536
_oxford_refine_ls_scale 0.9086(12)
_oxford_reflns_number_all 9115
_oxford_reflns_threshold_expression_ref I>-10.0\s(I)
_cod_data_source_file om6b00535_si_002.cif
_cod_data_source_block ComplexA2
_cod_original_sg_symbol_H-M 'P 1 21/n 1 '
_cod_database_code 4086992

loop_
_symmetry_equiv_pos_as_xyz
x,y,z
-x,-y,-z
-x+1/2,y+1/2,-z+1/2
x+1/2,-y+1/2,z+1/2

loop_
_atom_site_label
_atom_site_type_symbol
_atom_site_fract_x
_atom_site_fract_y
_atom_site_fract_z
_atom_site_U_iso_or_equiv
_atom_site_occupancy
_atom_site_adp_type
_atom_site_refinement_flags_posn
_atom_site_refinement_flags_adp
_atom_site_disorder_assembly
_atom_site_disorder_group
Pd1 Pd 0.45576(2) 0.459395(9) 0.588791(14) 0.0180 1.0000 Uani . . . .
Br2 Br 0.49205(4) 0.438617(13) 0.43791(2) 0.0293 1.0000 Uani . . . .
P3 P 0.42528(8) 0.48064(3) 0.72407(5) 0.0178 1.0000 Uani . . . .
C4 C 0.2838(3) 0.53072(12) 0.70539(19) 0.0214 1.0000 Uani . . . .
C5 C 0.1607(3) 0.51143(15) 0.6301(2) 0.0282 1.0000 Uani . . . .
C6 C 0.0560(4) 0.55767(17) 0.6044(2) 0.0357 1.0000 Uani . . . .
C7 C 0.0120(4) 0.57865(18) 0.6860(3) 0.0410 1.0000 Uani . . . .
C8 C 0.1341(4) 0.59720(16) 0.7606(3) 0.0361 1.0000 Uani . . . .
C9 C 0.2387(3) 0.55069(14) 0.7880(2) 0.0269 1.0000 Uani . . . .
H91 H 0.3164 0.5645 0.8323 0.0321 1.0000 Uiso R . . .
H92 H 0.1992 0.5193 0.8120 0.0312 1.0000 Uiso R . . .
H81 H 0.1034 0.6081 0.8117 0.0427 1.0000 Uiso R . . .
H82 H 0.1765 0.6288 0.7415 0.0427 1.0000 Uiso R . . .
H71 H -0.0508 0.6092 0.6688 0.0488 1.0000 Uiso R . . .
H72 H -0.0316 0.5483 0.7088 0.0487 1.0000 Uiso R . . .
H61 H 0.0957 0.5879 0.5801 0.0422 1.0000 Uiso R . . .
H62 H -0.0215 0.5446 0.5600 0.0432 1.0000 Uiso R . . .
H51 H 0.1200 0.4796 0.6503 0.0341 1.0000 Uiso R . . .
H52 H 0.1899 0.5003 0.5782 0.0336 1.0000 Uiso R . . .
H41 H 0.3174 0.5637 0.6828 0.0258 1.0000 Uiso R . . .
C10 C 0.5695(3) 0.52392(12) 0.77903(18) 0.0199 1.0000 Uani . . . .
N11 N 0.7038(3) 0.51071(11) 0.79084(18) 0.0257 1.0000 Uani . . . .
C12 C 0.7631(3) 0.46096(15) 0.7629(2) 0.0283 1.0000 Uani . . . .
C13 C 0.8030(3) 0.41522(16) 0.8194(2) 0.0327 1.0000 Uani . . . .
N14 N 0.7784(3) 0.41295(15) 0.9065(2) 0.0402 1.0000 Uani . . . .
C15 C 0.7939(5) 0.3579(2) 0.9481(3) 0.0594 1.0000 Uani . . . .
H152 H 0.7640 0.3599 1.0026 0.0887 1.0000 Uiso R . . .
H153 H 0.8906 0.3484 0.9612 0.0885 1.0000 Uiso R . . .
H151 H 0.7405 0.3311 0.9060 0.0887 1.0000 Uiso R . . .
C16 C 0.8451(6) 0.4542(2) 0.9709(3) 0.0640 1.0000 Uani . . . .
H163 H 0.8124 0.4523 1.0233 0.0958 1.0000 Uiso R . . .
H161 H 0.8288 0.4909 0.9453 0.0959 1.0000 Uiso R . . .
H162 H 0.9413 0.4466 0.9877 0.0957 1.0000 Uiso R . . .
C17 C 0.8630(4) 0.37061(16) 0.7871(3) 0.0392 1.0000 Uani . . . .
C18 C 0.8810(4) 0.37130(17) 0.7003(3) 0.0426 1.0000 Uani . . . .
C19 C 0.8408(4) 0.41624(18) 0.6455(3) 0.0396 1.0000 Uani . . . .
C20 C 0.7826(3) 0.46163(16) 0.6770(2) 0.0323 1.0000 Uani . . . .
H201 H 0.7586 0.4925 0.6413 0.0384 1.0000 Uiso R . . .
H191 H 0.8507 0.4163 0.5874 0.0477 1.0000 Uiso R . . .
H181 H 0.9217 0.3411 0.6799 0.0519 1.0000 Uiso R . . .
H171 H 0.8896 0.3399 0.8235 0.0463 1.0000 Uiso R . . .
C21 C 0.7762(4) 0.55865(15) 0.8219(2) 0.0314 1.0000 Uani . . . .
C22 C 0.6845(4) 0.59778(14) 0.8273(2) 0.0311 1.0000 Uani . . . .
N23 N 0.5548(3) 0.57649(11) 0.80045(19) 0.0283 1.0000 Uani . . . .
H221 H 0.7027 0.6340 0.8453 0.0367 1.0000 Uiso R . . .
H211 H 0.8710 0.5612 0.8350 0.0380 1.0000 Uiso R . . .
C24 C 0.4131(3) 0.42650(13) 0.80655(19) 0.0227 1.0000 Uani . . . .
C25 C 0.4473(4) 0.44678(14) 0.9048(2) 0.0264 1.0000 Uani . . . .
C26 C 0.4464(4) 0.39758(16) 0.9674(2) 0.0367 1.0000 Uani . . . .
C27 C 0.3117(4) 0.36715(17) 0.9428(2) 0.0412 1.0000 Uani . . . .
C28 C 0.2753(4) 0.34786(15) 0.8454(2) 0.0375 1.0000 Uani . . . .
C29 C 0.2748(4) 0.39681(14) 0.7817(2) 0.0274 1.0000 Uani . . . .
H291 H 0.2049 0.4228 0.7866 0.0323 1.0000 Uiso R . . .
H292 H 0.2550 0.3840 0.7197 0.0324 1.0000 Uiso R . . .
H282 H 0.1873 0.3307 0.8307 0.0451 1.0000 Uiso R . . .
H281 H 0.3432 0.3210 0.8391 0.0448 1.0000 Uiso R . . .
H271 H 0.2420 0.3918 0.9520 0.0487 1.0000 Uiso R . . .
H272 H 0.3176 0.3352 0.9816 0.0489 1.0000 Uiso R . . .
H261 H 0.4658 0.4110 1.0276 0.0445 1.0000 Uiso R . . .
H262 H 0.5174 0.3715 0.9625 0.0450 1.0000 Uiso R . . .
H252 H 0.3800 0.4738 0.9112 0.0319 1.0000 Uiso R . . .
H251 H 0.5371 0.4636 0.9198 0.0316 1.0000 Uiso R . . .
H241 H 0.4829 0.3988 0.8025 0.0279 1.0000 Uiso R . . .
C30 C 0.4068(3) 0.37981(12) 0.59879(19) 0.0207 1.0000 Uani . . . .
C31 C 0.5049(3) 0.34113(13) 0.6399(2) 0.0263 1.0000 Uani . . . .
C32 C 0.4714(4) 0.28472(14) 0.6390(3) 0.0326 1.0000 Uani . . . .
C33 C 0.3412(4) 0.26625(14) 0.6004(2) 0.0302 1.0000 Uani . . . .
C34 C 0.2439(3) 0.30475(13) 0.5583(2) 0.0249 1.0000 Uani . . . .
C35 C 0.2766(3) 0.36105(13) 0.5566(2) 0.0225 1.0000 Uani . . . .
H351 H 0.2100 0.3859 0.5279 0.0265 1.0000 Uiso R . . .
C36 C 0.1016(4) 0.28662(15) 0.5142(3) 0.0348 1.0000 Uani . . . .
F37 F 0.0107(3) 0.31395(14) 0.5443(2) 0.0774 1.0000 Uani . . . .
F38 F 0.0794(3) 0.23386(12) 0.5273(3) 0.0856 1.0000 Uani . . . .
F39 F 0.0672(3) 0.29496(19) 0.42770(19) 0.0974 1.0000 Uani . . . .
H331 H 0.3203 0.2288 0.6026 0.0359 1.0000 Uiso R . . .
C40 C 0.5798(5) 0.24383(18) 0.6813(4) 0.0551 1.0000 Uani . . . .
F41 F 0.5886(9) 0.2344(4) 0.7627(6) 0.0959 0.4998 Uani . U 1 1
F42 F 0.6423(8) 0.2625(3) 0.7720(6) 0.0863 0.5002 Uani . U 1 2
F43 F 0.5416(8) 0.1961(3) 0.6989(6) 0.0822 0.5002 Uani . U 1 2
F44 F 0.5519(7) 0.1923(3) 0.6395(6) 0.0731 0.4998 Uani . U 1 1
F45 F 0.7026(14) 0.2568(5) 0.6773(9) 0.0744 0.4998 Uani . U 1 1
F46 F 0.6834(14) 0.2452(5) 0.6455(8) 0.0773 0.5002 Uani . U 1 2
H311 H 0.5939 0.3523 0.6688 0.0309 1.0000 Uiso R . . .
Cl47 Cl 0.45173(15) 0.72181(5) 0.76515(8) 0.0601 1.0000 Uani . . . .
C48 C 0.4475(4) 0.68931(16) 0.6627(3) 0.0400 1.0000 Uani . . . .
Cl49 Cl 0.28676(13) 0.69586(6) 0.58785(10) 0.0695 1.0000 Uani . . . .
Cl50 Cl 0.57364(15) 0.71549(6) 0.61745(10) 0.0723 1.0000 Uani . . . .
H481 H 0.4649 0.6500 0.6739 0.0490 1.0000 Uiso R . . .

loop_
_atom_site_aniso_label
_atom_site_aniso_U_11
_atom_site_aniso_U_22
_atom_site_aniso_U_33
_atom_site_aniso_U_23
_atom_site_aniso_U_13
_atom_site_aniso_U_12
Pd1 0.02517(11) 0.01411(9) 0.01562(9) -0.00148(8) 0.00716(8) -0.00173(9)
Br2 0.0548(2) 0.01644(14) 0.02168(15) -0.00253(11) 0.01870(14) -0.00363(14)
P3 0.0214(4) 0.0162(3) 0.0164(3) -0.0019(3) 0.0060(3) -0.0032(3)
C4 0.0229(14) 0.0217(15) 0.0203(13) -0.0020(11) 0.0068(11) 0.0007(11)
C5 0.0259(16) 0.0328(17) 0.0251(16) -0.0032(13) 0.0051(13) -0.0009(13)
C6 0.0282(17) 0.045(2) 0.0314(17) -0.0003(15) 0.0028(14) 0.0078(15)
C7 0.034(2) 0.047(2) 0.043(2) -0.0012(18) 0.0131(17) 0.0107(17)
C8 0.038(2) 0.038(2) 0.0375(19) -0.0039(15) 0.0189(16) 0.0072(16)
C9 0.0304(16) 0.0291(17) 0.0240(15) -0.0043(12) 0.0123(13) 0.0003(13)
C10 0.0242(14) 0.0222(14) 0.0150(12) -0.0031(10) 0.0079(11) -0.0047(11)
N11 0.0255(14) 0.0252(14) 0.0265(13) -0.0026(11) 0.0072(11) -0.0056(11)
C12 0.0228(15) 0.0308(17) 0.0309(16) -0.0050(14) 0.0065(12) -0.0036(14)
C13 0.0233(16) 0.0352(19) 0.0385(19) 0.0019(15) 0.0063(14) -0.0032(14)
N14 0.0409(18) 0.0453(19) 0.0347(17) 0.0095(14) 0.0103(14) 0.0014(15)
C15 0.068(3) 0.058(3) 0.056(3) 0.024(2) 0.022(2) 0.009(2)
C16 0.083(4) 0.069(3) 0.036(2) 0.001(2) 0.007(2) -0.012(3)
C17 0.0299(19) 0.035(2) 0.053(2) 0.0045(17) 0.0101(17) 0.0032(15)
C18 0.034(2) 0.037(2) 0.059(3) -0.0085(18) 0.0170(19) 0.0032(16)
C19 0.034(2) 0.049(2) 0.039(2) -0.0073(17) 0.0151(16) 0.0008(17)
C20 0.0287(16) 0.0379(19) 0.0307(17) -0.0050(15) 0.0083(13) -0.0013(15)
C21 0.0281(17) 0.0326(18) 0.0336(17) -0.0062(14) 0.0080(14) -0.0136(14)
C22 0.0393(19) 0.0261(16) 0.0285(16) -0.0070(13) 0.0103(14) -0.0111(14)
N23 0.0330(15) 0.0240(13) 0.0288(14) -0.0078(11) 0.0095(12) -0.0055(11)
C24 0.0307(16) 0.0222(15) 0.0169(13) 0.0006(11) 0.0091(12) -0.0043(12)
C25 0.0329(17) 0.0294(17) 0.0167(13) 0.0001(12) 0.0064(12) -0.0049(13)
C26 0.051(2) 0.039(2) 0.0217(16) 0.0059(14) 0.0118(15) -0.0052(17)
C27 0.058(3) 0.041(2) 0.0299(18) 0.0074(16) 0.0195(18) -0.0129(19)
C28 0.049(2) 0.0303(18) 0.0365(19) 0.0018(15) 0.0179(17) -0.0134(16)
C29 0.0346(18) 0.0267(16) 0.0222(15) -0.0014(12) 0.0098(13) -0.0109(14)
C30 0.0240(15) 0.0212(14) 0.0185(13) -0.0043(11) 0.0083(11) -0.0034(12)
C31 0.0210(15) 0.0250(16) 0.0301(16) 0.0013(13) 0.0022(12) -0.0040(12)
C32 0.0327(18) 0.0206(16) 0.043(2) 0.0074(14) 0.0067(15) 0.0022(14)
C33 0.0356(18) 0.0187(15) 0.0377(18) 0.0004(13) 0.0121(15) -0.0052(13)
C34 0.0276(16) 0.0219(15) 0.0272(15) -0.0063(12) 0.0108(13) -0.0058(12)
C35 0.0265(15) 0.0207(14) 0.0201(14) -0.0005(11) 0.0061(12) 0.0018(12)
C36 0.0337(19) 0.0317(18) 0.039(2) -0.0079(15) 0.0092(15) -0.0071(15)
F37 0.0295(13) 0.095(2) 0.108(3) -0.050(2) 0.0185(15) -0.0085(14)
F38 0.0466(16) 0.0385(15) 0.155(3) 0.0017(18) -0.0037(19) -0.0210(13)
F39 0.064(2) 0.181(4) 0.0368(15) -0.0012(19) -0.0047(14) -0.062(2)
C40 0.042(2) 0.033(2) 0.082(4) 0.026(2) 0.001(2) 0.0028(18)
F41 0.102(5) 0.083(5) 0.086(4) 0.037(4) -0.005(4) 0.030(4)
F42 0.079(4) 0.053(3) 0.097(4) 0.030(3) -0.030(3) 0.009(3)
F43 0.067(3) 0.032(2) 0.120(4) 0.034(3) -0.024(4) -0.003(2)
F44 0.053(3) 0.026(2) 0.119(5) 0.005(3) -0.014(4) 0.012(2)
F45 0.043(3) 0.040(4) 0.127(6) 0.015(4) -0.001(4) 0.008(3)
F46 0.048(4) 0.057(5) 0.125(7) 0.016(4) 0.019(5) 0.025(4)
Cl47 0.0836(9) 0.0446(6) 0.0530(7) -0.0098(5) 0.0197(6) 0.0110(6)
C48 0.042(2) 0.0288(18) 0.049(2) -0.0074(16) 0.0115(18) -0.0021(16)
Cl49 0.0523(7) 0.0579(8) 0.0828(9) -0.0082(7) -0.0098(6) 0.0037(6)
Cl50 0.0763(9) 0.0655(8) 0.0870(10) -0.0268(7) 0.0425(8) -0.0358(7)

loop_
_atom_type_symbol
_atom_type_scat_dispersion_real
_atom_type_scat_dispersion_imag
_atom_type_scat_Cromer_Mann_a1
_atom_type_scat_Cromer_Mann_b1
_atom_type_scat_Cromer_Mann_a2
_atom_type_scat_Cromer_Mann_b2
_atom_type_scat_Cromer_Mann_a3
_atom_type_scat_Cromer_Mann_b3
_atom_type_scat_Cromer_Mann_a4
_atom_type_scat_Cromer_Mann_b4
_atom_type_scat_Cromer_Mann_c
_atom_type_scat_source
C 0.0033 0.0016 2.3100 20.8439 1.0200 10.2075 1.5886 0.5687 0.8650 51.6512 0.2156 'International Tables Vol C 4.2.6.8 and 6.1.1.4'
H 0.0000 0.0000 0.4930 10.5109 0.3229 26.1257 0.1402 3.1424 0.0408 57.7998 0.0030 'International Tables Vol C 4.2.6.8 and 6.1.1.4'
N 0.0061 0.0033 12.2126 0.0057 3.1322 9.8933 2.0125 28.9975 1.1663 0.5826 -11.5290 'International Tables Vol C 4.2.6.8 and 6.1.1.4'
F 0.0171 0.0103 3.5392 10.2825 2.6412 4.2944 1.5170 0.2615 1.0243 26.1476 0.2776 'International Tables Vol C 4.2.6.8 and 6.1.1.4'
P 0.1023 0.0942 6.4345 1.9067 4.1791 27.1570 1.7800 0.5260 1.4908 68.1645 1.1149 'International Tables Vol C 4.2.6.8 and 6.1.1.4'
Br -0.2901 2.4595 17.1789 2.1723 5.2358 16.5796 5.6377 0.2609 3.9851 41.4328 2.9557 'International Tables Vol C 4.2.6.8 and 6.1.1.4'
Pd -0.9988 1.0072 19.3319 0.6987 15.5017 7.9893 5.2954 25.2052 0.6058 76.8986 5.2659 'International Tables Vol C 4.2.6.8 and 6.1.1.4'
Cl 0.1484 0.1585 11.4604 0.0104 7.1964 1.1662 6.2556 18.5194 1.6455 47.7784 -9.5574 'International Tables Vol C 4.2.6.8 and 6.1.1.4'

loop_
_geom_angle_atom_site_label_1
_geom_angle_site_symmetry_1
_geom_angle_atom_site_label_2
_geom_angle_atom_site_label_3
_geom_angle_site_symmetry_3
_geom_angle
_geom_angle_publ_flag
Br2 2_666 Pd1 Pd1 2_666 43.003(8) yes
Br2 2_666 Pd1 Br2 . 87.323(12) yes
Pd1 2_666 Pd1 Br2 . 44.320(9) yes
Br2 2_666 Pd1 P3 . 91.01(2) yes
Pd1 2_666 Pd1 P3 . 134.01(2) yes
Br2 . Pd1 P3 . 178.32(2) yes
Br2 2_666 Pd1 C30 . 175.23(9) yes
Pd1 2_666 Pd1 C30 . 133.22(8) yes
Br2 . Pd1 C30 . 88.97(8) yes
P3 . Pd1 C30 . 92.70(8) yes
Pd1 2_666 Br2 Pd1 . 92.677(12) yes
Pd1 . P3 C4 . 107.24(10) yes
Pd1 . P3 C10 . 105.69(9) yes
C4 . P3 C10 . 101.78(14) yes
Pd1 . P3 C24 . 122.07(10) yes
C4 . P3 C24 . 112.09(14) yes
C10 . P3 C24 . 105.88(14) yes
P3 . C4 C5 . 111.8(2) yes
P3 . C4 C9 . 117.7(2) yes
C5 . C4 C9 . 110.9(3) yes
P3 . C4 H41 . 104.8 no
C5 . C4 H41 . 105.7 no
C9 . C4 H41 . 104.8 no
C4 . C5 C6 . 110.8(3) yes
C4 . C5 H51 . 109.3 no
C6 . C5 H51 . 109.5 no
C4 . C5 H52 . 110.0 no
C6 . C5 H52 . 109.6 no
H51 . C5 H52 . 107.7 no
C5 . C6 C7 . 111.4(3) yes
C5 . C6 H61 . 108.5 no
C7 . C6 H61 . 108.6 no
C5 . C6 H62 . 109.9 no
C7 . C6 H62 . 109.4 no
H61 . C6 H62 . 109.0 no
C6 . C7 C8 . 111.1(3) yes
C6 . C7 H71 . 110.0 no
C8 . C7 H71 . 109.7 no
C6 . C7 H72 . 108.3 no
C8 . C7 H72 . 108.0 no
H71 . C7 H72 . 109.7 no
C7 . C8 C9 . 111.6(3) yes
C7 . C8 H81 . 108.8 no
C9 . C8 H81 . 109.1 no
C7 . C8 H82 . 110.2 no
C9 . C8 H82 . 109.0 no
H81 . C8 H82 . 108.0 no
C4 . C9 C8 . 109.7(3) yes
C4 . C9 H91 . 109.1 no
C8 . C9 H91 . 109.3 no
C4 . C9 H92 . 108.4 no
C8 . C9 H92 . 110.2 no
H91 . C9 H92 . 110.1 no
P3 . C10 N11 . 126.0(2) yes
P3 . C10 N23 . 122.0(2) yes
N11 . C10 N23 . 111.3(3) yes
C10 . N11 C12 . 129.0(3) yes
C10 . N11 C21 . 106.1(3) yes
C12 . N11 C21 . 124.1(3) yes
N11 . C12 C13 . 122.5(3) yes
N11 . C12 C20 . 116.6(3) yes
C13 . C12 C20 . 120.9(3) yes
C12 . C13 N14 . 121.5(3) yes
C12 . C13 C17 . 117.8(3) yes
N14 . C13 C17 . 120.7(3) yes
C13 . N14 C15 . 114.9(3) yes
C13 . N14 C16 . 117.0(3) yes
C15 . N14 C16 . 110.0(4) yes
N14 . C15 H152 . 108.2 no
N14 . C15 H153 . 106.7 no
H152 . C15 H153 . 111.2 no
N14 . C15 H151 . 109.1 no
H152 . C15 H151 . 111.4 no
H153 . C15 H151 . 110.1 no
N14 . C16 H163 . 110.2 no
N14 . C16 H161 . 110.4 no
H163 . C16 H161 . 109.3 no
N14 . C16 H162 . 108.5 no
H163 . C16 H162 . 108.6 no
H161 . C16 H162 . 109.8 no
C13 . C17 C18 . 121.0(4) yes
C13 . C17 H171 . 118.9 no
C18 . C17 H171 . 120.0 no
C17 . C18 C19 . 120.6(4) yes
C17 . C18 H181 . 119.8 no
C19 . C18 H181 . 119.7 no
C18 . C19 C20 . 119.4(4) yes
C18 . C19 H191 . 120.5 no
C20 . C19 H191 . 120.2 no
C12 . C20 C19 . 120.4(4) yes
C12 . C20 H201 . 119.9 no
C19 . C20 H201 . 119.7 no
N11 . C21 C22 . 106.7(3) yes
N11 . C21 H211 . 123.8 no
C22 . C21 H211 . 129.5 no
C21 . C22 N23 . 110.5(3) yes
C21 . C22 H221 . 126.4 no
N23 . C22 H221 . 123.0 no
C22 . N23 C10 . 105.4(3) yes
P3 . C24 C25 . 114.6(2) yes
P3 . C24 C29 . 112.2(2) yes
C25 . C24 C29 . 110.3(2) yes
P3 . C24 H241 . 104.5 no
C25 . C24 H241 . 107.1 no
C29 . C24 H241 . 107.5 no
C24 . C25 C26 . 109.9(3) yes
C24 . C25 H252 . 109.1 no
C26 . C25 H252 . 109.4 no
C24 . C25 H251 . 108.8 no
C26 . C25 H251 . 109.4 no
H252 . C25 H251 . 110.3 no
C25 . C26 C27 . 111.7(3) yes
C25 . C26 H261 . 108.8 no
C27 . C26 H261 . 110.4 no
C25 . C26 H262 . 108.6 no
C27 . C26 H262 . 108.3 no
H261 . C26 H262 . 108.9 no
C26 . C27 C28 . 111.4(3) yes
C26 . C27 H271 . 108.8 no
C28 . C27 H271 . 109.5 no
C26 . C27 H272 . 108.9 no
C28 . C27 H272 . 109.2 no
H271 . C27 H272 . 109.0 no
C27 . C28 C29 . 111.0(3) yes
C27 . C28 H282 . 109.6 no
C29 . C28 H282 . 109.4 no
C27 . C28 H281 . 107.8 no
C29 . C28 H281 . 109.2 no
H282 . C28 H281 . 109.8 no
C24 . C29 C28 . 110.4(3) yes
C24 . C29 H291 . 109.3 no
C28 . C29 H291 . 108.9 no
C24 . C29 H292 . 109.3 no
C28 . C29 H292 . 110.7 no
H291 . C29 H292 . 108.2 no
Pd1 . C30 C31 . 120.8(2) yes
Pd1 . C30 C35 . 120.2(2) yes
C31 . C30 C35 . 118.8(3) yes
C30 . C31 C32 . 119.9(3) yes
C30 . C31 H311 . 121.0 no
C32 . C31 H311 . 119.1 no
C31 . C32 C33 . 121.5(3) yes
C31 . C32 C40 . 118.8(3) yes
C33 . C32 C40 . 119.7(3) yes
C32 . C33 C34 . 118.5(3) yes
C32 . C33 H331 . 120.1 no
C34 . C33 H331 . 121.4 no
C33 . C34 C35 . 120.6(3) yes
C33 . C34 C36 . 120.5(3) yes
C35 . C34 C36 . 118.8(3) yes
C34 . C35 C30 . 120.6(3) yes
C34 . C35 H351 . 119.0 no
C30 . C35 H351 . 120.4 no
C34 . C36 F37 . 112.6(3) yes
C34 . C36 F38 . 113.4(3) yes
F37 . C36 F38 . 105.2(3) yes
C34 . C36 F39 . 112.9(3) yes
F37 . C36 F39 . 105.0(4) yes
F38 . C36 F39 . 107.2(4) yes
C32 . C40 F41 . 114.0(6) yes
C32 . C40 F44 . 110.2(4) yes
F41 . C40 F44 . 104.8(6) yes
C32 . C40 F45 . 115.5(7) yes
F41 . C40 F45 . 105.8(8) yes
F44 . C40 F45 . 105.7(7) yes
C32 . C40 F42 . 107.8(5) yes
C32 . C40 F43 . 117.1(5) yes
F42 . C40 F43 . 99.0(6) yes
C32 . C40 F46 . 112.6(7) yes
F42 . C40 F46 . 101.5(7) yes
F43 . C40 F46 . 116.1(8) yes
Cl47 . C48 Cl49 . 110.7(2) yes
Cl47 . C48 Cl50 . 110.9(2) yes
Cl49 . C48 Cl50 . 111.6(2) yes
Cl47 . C48 H481 . 108.3 no
Cl49 . C48 H481 . 107.6 no
Cl50 . C48 H481 . 107.7 no

loop_
_geom_bond_atom_site_label_1
_geom_bond_atom_site_label_2
_geom_bond_site_symmetry_2
_geom_bond_distance
_geom_bond_publ_flag
Pd1 Br2 2_666 2.5607(4) yes
Pd1 Pd1 2_666 3.6611(4) yes
Pd1 Br2 . 2.4997(4) yes
Pd1 P3 . 2.2466(7) yes
Pd1 C30 . 1.990(3) yes
P3 C4 . 1.840(3) yes
P3 C10 . 1.817(3) yes
P3 C24 . 1.845(3) yes
C4 C5 . 1.540(4) yes
C4 C9 . 1.540(4) yes
C4 H41 . 0.963 no
C5 C6 . 1.518(5) yes
C5 H51 . 0.960 no
C5 H52 . 0.962 no
C6 C7 . 1.527(5) yes
C6 H61 . 0.955 no
C6 H62 . 0.952 no
C7 C8 . 1.522(5) yes
C7 H71 . 0.964 no
C7 H72 . 0.966 no
C8 C9 . 1.524(5) yes
C8 H81 . 0.957 no
C8 H82 . 0.956 no
C9 H91 . 0.959 no
C9 H92 . 0.973 no
C10 N11 . 1.369(4) yes
C10 N23 . 1.323(4) yes
N11 C12 . 1.454(4) yes
N11 C21 . 1.383(4) yes
C12 C13 . 1.394(5) yes
C12 C20 . 1.391(5) yes
C13 N14 . 1.430(5) yes
C13 C17 . 1.389(5) yes
N14 C15 . 1.460(5) yes
N14 C16 . 1.439(6) yes
C15 H152 . 0.968 no
C15 H153 . 0.978 no
C15 H151 . 0.971 no
C16 H163 . 0.953 no
C16 H161 . 0.961 no
C16 H162 . 0.963 no
C17 C18 . 1.399(6) yes
C17 H171 . 0.922 no
C18 C19 . 1.365(6) yes
C18 H181 . 0.929 no
C19 C20 . 1.387(5) yes
C19 H191 . 0.927 no
C20 H201 . 0.916 no
C21 C22 . 1.342(5) yes
C21 H211 . 0.935 no
C22 N23 . 1.376(4) yes
C22 H221 . 0.918 no
C24 C25 . 1.541(4) yes
C24 C29 . 1.535(4) yes
C24 H241 . 0.987 no
C25 C26 . 1.527(4) yes
C25 H252 . 0.967 no
C25 H251 . 0.970 no
C26 C27 . 1.513(5) yes
C26 H261 . 0.953 no
C26 H262 . 0.974 no
C27 C28 . 1.521(5) yes
C27 H271 . 0.963 no
C27 H272 . 0.965 no
C28 C29 . 1.530(5) yes
C28 H282 . 0.958 no
C28 H281 . 0.968 no
C29 H291 . 0.964 no
C29 H292 . 0.974 no
C30 C31 . 1.389(4) yes
C30 C35 . 1.390(4) yes
C31 C32 . 1.395(4) yes
C31 H311 . 0.939 no
C32 C33 . 1.376(5) yes
C32 C40 . 1.493(5) yes
C33 C34 . 1.386(5) yes
C33 H331 . 0.925 no
C34 C35 . 1.393(4) yes
C34 C36 . 1.495(5) yes
C35 H351 . 0.924 no
C36 F37 . 1.314(4) yes
C36 F38 . 1.311(4) yes
C36 F39 . 1.303(5) yes
C40 F41 . 1.254(10) yes
C40 F44 . 1.388(8) yes
C40 F45 . 1.306(16) yes
C40 F42 . 1.448(10) yes
C40 F43 . 1.262(8) yes
C40 F46 . 1.314(16) yes
Cl47 C48 . 1.752(4) yes
C48 Cl49 . 1.745(4) yes
C48 Cl50 . 1.734(4) yes
C48 H481 . 0.967 no

loop_
_geom_hbond_atom_site_label_D
_geom_hbond_atom_site_label_H
_geom_hbond_atom_site_label_A
_geom_hbond_angle_DHA
_geom_hbond_distance_DH
_geom_hbond_distance_HA
_geom_hbond_distance_DA
_geom_hbond_publ_flag
C16 H161 N11 125.00 0.961 2.435 3.085(5) yes
C16 H161 C21 155.00 0.961 2.453 3.347(5) yes

loop_
_platon_squeeze_void_nr
_platon_squeeze_void_average_x
_platon_squeeze_void_average_y
_platon_squeeze_void_average_z
_platon_squeeze_void_volume
_platon_squeeze_void_count_electrons
_platon_squeeze_void_content
1 0.000 0.500 1.000 101 24 ' '
